data_2011219
loop_
_publ_author_name
'Kassem, Tarek'
'Rolland, Val\'erie'
'Martinez, Jean'
'Rolland, Marc'

_publ_section_title
;
 Two key chiral intermediates in a new 4-hydroxyisoleucine synthesis
;
_journal_issue 8
_journal_name_full 'Acta Crystallographica Section C'
_journal_page_first 1037
_journal_page_last 1039
_journal_paper_doi 10.1107/S010827010000740X
_journal_volume 56
_journal_year 2000
_chemical_formula_sum 'C16 H23 N O4'
_chemical_formula_weight 293.363
_space_group_IT_number 19
_symmetry_cell_setting orthorhombic
_symmetry_space_group_name_Hall 'P 2ac 2ab'
_symmetry_space_group_name_H-M 'P 21 21 21'
_cell_angle_alpha 90.0000(10)
_cell_angle_beta 90.0000(10)
_cell_angle_gamma 90.0000(10)
_cell_formula_units_Z 4
_cell_length_a 11.0434(5)
_cell_length_b 11.0028(3)
_cell_length_c 12.7460(6)
_cell_measurement_reflns_used 9594
_cell_measurement_temperature 298
_cell_measurement_theta_max 26.24
_cell_measurement_theta_min 1.00
_cell_volume 1548.75(11)
_computing_data_collection 'KappaCCD (Nonius, 1998)'
_computing_data_reduction 'Denzo and Scalepak (Otwinowski & Minor, 1997)'
_computing_molecular_graphics 'ORTEPII (Johnson, 1976)'
_computing_publication_material maXus
_computing_structure_refinement 'maXus (Mackay et al., 1999)'
_computing_structure_solution 'SIR92 (Altomare et al., 1994)'
_diffrn_measurement_device 'Kappa CCD area-detector'
_diffrn_measurement_method \f-scan
_diffrn_radiation_type MoK\a
_diffrn_radiation_wavelength .71073
_diffrn_reflns_av_R_equivalents .062
_diffrn_reflns_limit_h_max 13
_diffrn_reflns_limit_h_min -13
_diffrn_reflns_limit_k_max 12
_diffrn_reflns_limit_k_min -12
_diffrn_reflns_limit_l_max 15
_diffrn_reflns_limit_l_min -14
_diffrn_reflns_number 9422
_diffrn_reflns_theta_max 26.24
_exptl_absorpt_coefficient_mu .09
_exptl_absorpt_correction_type none
_exptl_crystal_colour colourless
_exptl_crystal_density_diffrn 1.258
_exptl_crystal_density_method 'not measured'
_exptl_crystal_description Prism
_exptl_crystal_F_000 632
_exptl_crystal_size_max .40
_exptl_crystal_size_mid .30
_exptl_crystal_size_min .20
_refine_diff_density_max .14
_refine_diff_density_min -.16
_refine_ls_extinction_method none
_refine_ls_goodness_of_fit_ref 1.319
_refine_ls_hydrogen_treatment constr
_refine_ls_matrix_type full
_refine_ls_number_parameters 190
_refine_ls_number_reflns 1576
_refine_ls_R_factor_gt .041
_refine_ls_shift/su_max .005
_refine_ls_structure_factor_coef F^2^
_refine_ls_weighting_details 'w = 1/[\s^2^(Fo^2^) + 0.03Fo^2^)]'
_refine_ls_weighting_scheme calc
_refine_ls_wR_factor_ref .058
_reflns_number_gt 1576
_reflns_number_total 1719
_reflns_threshold_expression I>3\s(I)
_cod_data_source_file gs1091.cif
_cod_data_source_block II
_cod_depositor_comments
;
The following automatic conversions were performed:
'_symmetry_cell_setting' value 'Orthorhombic' changed to 'orthorhombic'
according to '/home/saulius/struct/CIF-dictionaries/cif_core.dic'
dictionary named 'cif_core.dic' version 2.4.1 from 2010-06-29.

Automatic conversion script
Id: cif_fix_enum 1527 2010-12-29 10:47:43Z saulius 

The following automatic conversions were performed:

'_atom_site_adp_type' tag value 'Uij' was replaced with 'Uani' value
21 time.

Automatic conversion script
Id: cif_fix_values 1646 2011-03-28 12:23:43Z adriana 

The following automatic conversions were performed:

'_symmetry_cell_setting' value 'Orthorhombic' changed to
'orthorhombic' according to
/home/saulius/struct/CIF-dictionaries/cif_core.dic dictionary named
'cif_core.dic' version 2.4.1 from 2010-06-29.

Automatic conversion script
Id: cif_fix_values 1715 2011-07-08 13:25:40Z adriana 

The following automatic conversions were performed:

'_refine_ls_weighting_scheme' value 'calc w = 1/[\s^2^(Fo^2^) +
0.03Fo^2^)]' was changed to 'calc'. New tag
'_refine_ls_weighting_details' was created. The value of the new tag
was set to 'w = 1/[\s^2^(Fo^2^) + 0.03Fo^2^)]'.

Automatic conversion script
Id: cif_fix_values 3143 2015-03-26 13:38:13Z robertas 
;
_cod_original_cell_volume 1548.70(10)
_cod_original_formula_sum 'C16 H23 N O4 '
_cod_database_code 2011219
_cod_database_fobs_code 2011219

loop_
_symmetry_equiv_pos_as_xyz
+X,+Y,+Z
'-X+ 1/2,-Y,+Z+ 1/2'
'+X+ 1/2,-Y+ 1/2,-Z'
'-X,+Y+ 1/2,-Z+ 1/2'

loop_
_atom_site_label
_atom_site_fract_x
_atom_site_fract_y
_atom_site_fract_z
_atom_site_U_iso_or_equiv
_atom_site_adp_type
_atom_site_occupancy
O1 .80675(4) .35476(3) .21678(3) .0454(2) Uani 1.00
O2 .79030(4) .43003(4) .05802(3) .0531(2) Uani 1.00
O3 1.02965(3) .31680(4) -.01746(3) .0458(2) Uani 1.00
O4 .74352(4) .25746(4) -.12923(3) .0682(3) Uani 1.00
N1 .94190(4) .16070(4) .14153(4) .0403(3) Uani 1.00
C1 .81495(5) .34393(5) .11209(4) .0394(3) Uani 1.00
C2 .85985(5) .22308(5) .07032(4) .0354(3) Uani 1.00
C3 .92549(4) .24173(5) -.03478(4) .0372(3) Uani 1.00
C4 .84108(5) .30457(6) -.11267(4) .0435(3) Uani 1.00
C5 .88272(6) .41535(6) -.17025(5) .0526(4) Uani 1.00
C6 .96583(6) .12218(6) -.08264(5) .0527(4) Uani 1.00
C7 .81782(4) .24540(5) .28220(4) .0358(3) Uani 1.00
C8 .92169(4) .17113(5) .23934(4) .0349(3) Uani 1.00
C9 1.01064(5) .11875(6) .31786(5) .0488(3) Uani 1.00
C10 1.01181(5) .19512(6) .41786(5) .0486(3) Uani 1.00
C11 .98768(6) .32829(6) .38611(5) .0567(4) Uani 1.00
C12 .85161(5) .29493(5) .38928(4) .0435(3) Uani 1.00
C13 .88557(5) .19499(6) .47131(4) .0417(3) Uani 1.00
C14 .88872(7) .25258(8) .58073(5) .0682(5) Uani 1.00
C15 .81863(6) .07469(6) .48100(5) .0552(4) Uani 1.00
C16 .69496(6) .18218(8) .27725(5) .0594(4) Uani 1.00
H2 .789655 .172897 .060137 .055054 Uiso 1.00
H3 1.086861 .274144 .031634 .064080 Uiso 1.00
H5A .818946 .443908 -.214066 .072486 Uiso 1.00
H5B .952193 .394827 -.211819 .072486 Uiso 1.00
H5C .904571 .477024 -.120220 .072486 Uiso 1.00
H6A 1.019013 .079571 -.035249 .071377 Uiso 1.00
H6B 1.007233 .138122 -.146912 .071377 Uiso 1.00
H6C .895823 .072345 -.096054 .071377 Uiso 1.00
H9A 1.090191 .118931 .287221 .069343 Uiso 1.00
H9B .987583 .037246 .334680 .069343 Uiso 1.00
H10 1.080778 .175240 .459295 .068900 Uiso 1.00
H11A 1.008392 .353761 .316296 .077001 Uiso 1.00
H11B 1.004831 .392641 .434582 .077001 Uiso 1.00
H12 .791950 .353332 .410708 .061869 Uiso 1.00
H14A .929820 .329083 .577722 .083805 Uiso 1.00
H14B .931335 .198899 .627686 .083805 Uiso 1.00
H14C .807674 .263939 .605398 .083805 Uiso 1.00
H15A .815119 .037199 .412832 .076024 Uiso 1.00
H15B .737792 .088085 .506159 .076024 Uiso 1.00
H15C .861454 .023045 .528446 .076024 Uiso 1.00
H16A .682090 .153401 .207517 .076153 Uiso 1.00
H16B .632343 .238472 .296269 .076153 Uiso 1.00
H16C .694916 .115135 .325470 .076153 Uiso 1.00

loop_
_atom_site_aniso_label
_atom_site_aniso_U_11
_atom_site_aniso_U_22
_atom_site_aniso_U_33
_atom_site_aniso_U_12
_atom_site_aniso_U_13
_atom_site_aniso_U_23
O1 .0540(2) .0419(2) .0402(2) .0178(2) .0002(2) .0014(2)
O2 .0627(3) .0482(3) .0484(2) .0192(2) -.0005(2) .0083(2)
O3 .0324(2) .0466(3) .0584(3) -.0092(2) -.0039(2) .0082(2)
O4 .0445(2) .0962(4) .0640(3) -.0136(3) -.0147(2) .0057(3)
N1 .0392(3) .0384(3) .0433(3) .0068(2) .0018(2) .0011(2)
C1 .0309(3) .0437(4) .0434(3) .0045(3) -.0003(3) -.0004(3)
C2 .0305(3) .0355(4) .0401(3) -.0005(2) -.0018(2) -.0019(3)
C3 .0295(3) .0367(3) .0453(3) -.0040(3) .0019(3) -.0002(3)
C4 .0376(3) .0528(4) .0401(3) .0013(3) .0021(3) -.0006(3)
C5 .0500(4) .0559(4) .0521(4) .0068(3) .0009(3) .0084(4)
C6 .0515(4) .0485(4) .0581(4) -.0016(3) .0123(4) -.0062(3)
C7 .0315(3) .0375(3) .0384(3) .0051(3) -.0022(2) .0027(3)
C8 .0282(3) .0293(3) .0471(3) .0013(2) -.0005(2) -.0006(3)
C9 .0382(3) .0588(4) .0493(4) .0185(3) -.0024(3) .0058(3)
C10 .0323(3) .0615(4) .0519(4) .0016(3) -.0133(3) .0015(3)
C11 .0604(4) .0536(4) .0561(4) -.0218(3) -.0127(3) -.0021(4)
C12 .0473(3) .0398(4) .0432(3) .0106(3) -.0045(3) -.0053(3)
C13 .0394(3) .0467(4) .0390(3) .0041(3) -.0062(3) -.0016(3)
C14 .0725(5) .0864(6) .0457(4) .0108(5) -.0112(4) -.0052(4)
C15 .0503(4) .0564(4) .0590(4) -.0039(3) -.0064(3) .0115(4)
C16 .0314(3) .0943(6) .0527(4) -.0119(4) -.0045(3) .0048(4)

loop_
_atom_type_symbol
_atom_type_description
_atom_type_scat_dispersion_real
_atom_type_scat_dispersion_imag
_atom_type_scat_source
'C ' 'C ' .0033 .0016 'Waasmaier & Kirfel, 1995'
'H ' 'H ' .0000 .0000 'Waasmaier & Kirfel, 1995'
'O ' 'O ' .0106 .0060 'Waasmaier & Kirfel, 1995'
'N ' 'N ' .0061 .0033 'Waasmaier & Kirfel, 1995'

loop_
_geom_angle_atom_site_label_1
_geom_angle_atom_site_label_2
_geom_angle_atom_site_label_3
_geom_angle
_geom_angle_publ_flag
C1 O1 C7 119.10(10) yes
C2 N1 C8 117.40(10) yes
O1 C1 O2 119.00(10) yes
O1 C1 C2 116.70(10) yes
O2 C1 C2 124.30(10) yes
N1 C2 C1 113.50(10) yes
N1 C2 C3 108.20(10) yes
C1 C2 C3 110.10(10) yes
O3 C3 C2 108.70(10) yes
O3 C3 C4 109.20(10) yes
O3 C3 C6 109.00(10) yes
C2 C3 C4 109.80(10) yes
C2 C3 C6 111.90(10) yes
C4 C3 C6 108.10(10) yes
O4 C4 C3 117.50(10) yes
O4 C4 C5 122.40(10) yes
C3 C4 C5 120.00(10) yes
O1 C7 C8 107.50(10) yes
O1 C7 C12 103.70(10) no
O1 C7 C16 106.00(10) no
C8 C7 C12 109.50(10) no
C8 C7 C16 114.40(10) no
C12 C7 C16 114.80(10) no
N1 C8 C7 122.50(10) no
N1 C8 C9 119.90(10) no
C7 C8 C9 117.30(10) no
C8 C9 C10 110.30(10) no
C9 C10 C11 107.60(10) no
C9 C10 C13 111.00(10) no
C11 C10 C13 87.80(10) no
C10 C11 C12 86.30(10) no
C7 C12 C11 107.50(10) no
C7 C12 C13 114.10(10) no
C11 C12 C13 87.20(10) no
C10 C13 C12 85.50(10) no
C10 C13 C14 112.30(10) no
C10 C13 C15 118.20(10) no
C12 C13 C14 108.90(10) no
C12 C13 C15 123.40(10) no
C14 C13 C15 107.30(10) no

loop_
_geom_bond_atom_site_label_1
_geom_bond_atom_site_label_2
_geom_bond_site_symmetry_1
_geom_bond_site_symmetry_2
_geom_bond_distance
_geom_bond_publ_flag
O1 C1 . . 1.3427(6) yes
O1 C7 . . 1.4691(6) yes
O2 C1 . . 1.2028(6) yes
O3 C3 . . 1.4332(6) yes
O4 C4 . . 1.2141(6) yes
N1 C2 . . 1.4546(6) yes
N1 C8 . . 1.2716(6) yes
C1 C2 . . 1.5158(7) yes
C2 C3 . . 1.5370(7) yes
C3 C4 . . 1.5273(7) yes
C3 C6 . . 1.5168(8) yes
C4 C5 . . 1.4952(8) yes
C7 C8 . . 1.5106(7) yes
C7 C12 . . 1.5162(7) no
C7 C16 . . 1.5260(8) no
C8 C9 . . 1.5161(7) no
C9 C10 . . 1.5268(8) no
C10 C11 . . 1.5432(9) no
C10 C13 . . 1.5517(7) no
C11 C12 . . 1.5474(8) no
C12 C13 . . 1.5631(7) no
C13 C14 . . 1.5322(8) no
C13 C15 . . 1.5211(8) no

loop_
_geom_torsion_atom_site_label_1
_geom_torsion_atom_site_label_2
_geom_torsion_atom_site_label_3
_geom_torsion_atom_site_label_4
_geom_torsion
_geom_torsion_publ_flag
C7 O1 C1 O2 170.40(10) no
C7 O1 C1 C2 -11.80(10) no
C1 O1 C7 C8 43.50(10) no
C1 O1 C7 C12 159.40(10) no
C1 O1 C7 C16 -79.30(10) no
C8 N1 C2 C1 35.40(10) no
C8 N1 C2 C3 157.90(10) no
C2 N1 C8 C7 -.40(10) no
C2 N1 C8 C9 -174.00(10) no
O1 C1 C2 N1 -29.20(10) no
O1 C1 C2 C3 -150.70(10) yes
O2 C1 C2 N1 148.40(10) no
O2 C1 C2 C3 27.00(10) no
N1 C2 C3 O3 -61.80(10) no
N1 C2 C3 C4 178.70(10) no
N1 C2 C3 C6 58.70(10) no
C1 C2 C3 O3 62.70(10) no
C1 C2 C3 C4 -56.70(10) yes
C1 C2 C3 C6 -176.80(10) no
O3 C3 C4 O4 -174.00(10) no
O3 C3 C4 C5 9.80(10) no
C2 C3 C4 O4 -54.80(10) no
C2 C3 C4 C5 129.00(10) yes
C6 C3 C4 O4 67.50(10) no
C6 C3 C4 C5 -108.70(10) no
O1 C7 C8 N1 -38.50(10) no
O1 C7 C8 C9 135.30(10) no
O1 C7 C12 C11 -77.60(10) no
O1 C7 C12 C13 -172.40(10) no
C12 C7 C8 N1 -150.60(10) no
C12 C7 C8 C9 23.20(10) no
C8 C7 C12 C11 36.90(10) no
C8 C7 C12 C13 -57.90(10) no
C16 C7 C8 N1 78.90(10) no
C16 C7 C8 C9 -107.30(10) no
C16 C7 C12 C11 167.20(10) no
C16 C7 C12 C13 72.40(10) no
N1 C8 C9 C10 148.60(10) no
C7 C8 C9 C10 -25.40(10) no
C8 C9 C10 C11 -32.90(10) no
C8 C9 C10 C13 61.60(10) no
C9 C10 C11 C12 84.10(10) no
C9 C10 C13 C12 -81.00(10) no
C9 C10 C13 C14 170.40(10) no
C9 C10 C13 C15 44.70(10) no
C13 C10 C11 C12 -27.20(10) no
C11 C10 C13 C12 27.00(10) no
C11 C10 C13 C14 -81.60(10) no
C11 C10 C13 C15 152.70(10) no
C10 C11 C12 C7 -87.40(10) no
C10 C11 C12 C13 27.00(10) no
C7 C12 C13 C10 81.00(10) no
C7 C12 C13 C14 -166.90(10) no
C7 C12 C13 C15 -40.00(10) no
C11 C12 C13 C10 -26.90(10) no
C11 C12 C13 C14 85.10(10) no
C11 C12 C13 C15 -148.00(10) no

loop_
_cod_related_entry_id
_cod_related_entry_database
_cod_related_entry_code
1 ChemSpider 21182429
